data_1547737
loop_
_publ_author_name
'Wang, Chengfeng'
'Lu, Zhan'

_publ_section_title
;
 Intermolecular [2 + 2] Cycloaddition of 1,4-Dihydropyridines with Olefins
 via Energy Transfer.
;
_journal_issue 21
_journal_name_full 'Organic letters'
_journal_page_first 5888
_journal_page_last 5891
_journal_paper_doi 10.1021/acs.orglett.7b02881
_journal_volume 19
_journal_year 2017
_chemical_absolute_configuration unk
_chemical_formula_moiety 'C27 H31 N O4'
_chemical_formula_sum 'C27 H31 N O4'
_chemical_formula_weight 433.53
_chemical_name_systematic
;
 ? 
;
_space_group_crystal_system monoclinic
_space_group_IT_number 9
_space_group_name_Hall 'C -2yc'
_space_group_name_H-M_alt 'C 1 c 1'
_symmetry_space_group_name_Hall 'C -2yc'
_symmetry_space_group_name_H-M 'C 1 c 1'
_atom_sites_solution_hydrogens geom
_atom_sites_solution_primary direct
_atom_sites_solution_secondary difmap
_audit_creation_date 2016-12-01
_audit_creation_method
;
Olex2 1.2
(compiled 2014.03.20 svn.r2914 for OlexSys, GUI svn.r4816)
;
_cell_angle_alpha 90.00
_cell_angle_beta 97.063(11)
_cell_angle_gamma 90.00
_cell_formula_units_Z 4
_cell_length_a 12.1961(13)
_cell_length_b 9.8018(11)
_cell_length_c 19.978(2)
_cell_measurement_reflns_used 1513
_cell_measurement_temperature 293(2)
_cell_measurement_theta_max 29.4552
_cell_measurement_theta_min 3.2377
_cell_volume 2370.1(4)
_computing_cell_refinement
;
CrysAlisPro, Agilent Technologies,
Version 1.171.35.11 (release 16-05-2011 CrysAlis171 .NET)
(compiled May 16 2011,17:55:39)
;
_computing_data_collection
;
CrysAlisPro, Agilent Technologies,
Version 1.171.35.11 (release 16-05-2011 CrysAlis171 .NET)
(compiled May 16 2011,17:55:39)
;
_computing_data_reduction
;
CrysAlisPro, Agilent Technologies,
Version 1.171.35.11 (release 16-05-2011 CrysAlis171 .NET)
(compiled May 16 2011,17:55:39)
;
_computing_molecular_graphics 'Olex2 (Dolomanov et al., 2009)'
_computing_publication_material 'Olex2 (Dolomanov et al., 2009)'
_computing_structure_refinement 'ShelXL (Sheldrick, 2008)'
_computing_structure_solution 'ShelXS (Sheldrick, 2008)'
_diffrn_ambient_temperature 293.15
_diffrn_detector_area_resol_mean 10.3592
_diffrn_measured_fraction_theta_full 0.996
_diffrn_measured_fraction_theta_max 0.996
_diffrn_measurement_device_type 'Xcalibur, Atlas, Gemini ultra'
_diffrn_measurement_method '\w scans'
_diffrn_orient_matrix_UB_11 0.0223781000
_diffrn_orient_matrix_UB_12 -0.0610458000
_diffrn_orient_matrix_UB_13 0.0150756000
_diffrn_orient_matrix_UB_21 -0.0113856000
_diffrn_orient_matrix_UB_22 0.0236256000
_diffrn_orient_matrix_UB_23 0.0319722000
_diffrn_orient_matrix_UB_31 -0.0529614000
_diffrn_orient_matrix_UB_32 -0.0309215000
_diffrn_orient_matrix_UB_33 -0.0053863000
_diffrn_radiation_monochromator graphite
_diffrn_radiation_type MoK\a
_diffrn_radiation_wavelength 0.71073
_diffrn_reflns_av_R_equivalents 0.0549
_diffrn_reflns_av_unetI/netI 0.0634
_diffrn_reflns_limit_h_max 14
_diffrn_reflns_limit_h_min -10
_diffrn_reflns_limit_k_max 9
_diffrn_reflns_limit_k_min -11
_diffrn_reflns_limit_l_max 22
_diffrn_reflns_limit_l_min -24
_diffrn_reflns_number 4956
_diffrn_reflns_theta_full 25.34
_diffrn_reflns_theta_max 25.34
_diffrn_reflns_theta_min 3.24
_diffrn_source 'Enhance (Mo) X-ray Source'
_exptl_absorpt_coefficient_mu 0.081
_exptl_absorpt_correction_T_max 1.00000
_exptl_absorpt_correction_T_min 0.80743
_exptl_absorpt_correction_type multi-scan
_exptl_absorpt_process_details
;
CrysAlisPro, Agilent Technologies,
Version 1.171.35.11 (release 16-05-2011 CrysAlis171 .NET)
(compiled May 16 2011,17:55:39)
Empirical absorption correction using spherical harmonics,
 implemented in SCALE3 ABSPACK scaling algorithm.
;
_exptl_crystal_colour colourless
_exptl_crystal_colour_primary colourless
_exptl_crystal_density_diffrn 1.215
_exptl_crystal_density_method 'not measured'
_exptl_crystal_description block
_exptl_crystal_F_000 928
_exptl_crystal_size_max 0.32
_exptl_crystal_size_mid 0.28
_exptl_crystal_size_min 0.2
_refine_diff_density_max 0.211
_refine_diff_density_min -0.189
_refine_diff_density_rms 0.048
_refine_ls_abs_structure_details 'Flack H D (1983), Acta Cryst. A39, 876-881'
_refine_ls_abs_structure_Flack -1(2)
_refine_ls_extinction_method none
_refine_ls_goodness_of_fit_ref 1.073
_refine_ls_hydrogen_treatment constr
_refine_ls_matrix_type full
_refine_ls_number_parameters 293
_refine_ls_number_reflns 2166
_refine_ls_number_restraints 2
_refine_ls_restrained_S_all 1.072
_refine_ls_R_factor_all 0.0809
_refine_ls_R_factor_gt 0.0611
_refine_ls_shift/su_max 0.000
_refine_ls_shift/su_mean 0.000
_refine_ls_structure_factor_coef Fsqd
_refine_ls_weighting_details 'calc w=1/[\s^2^(Fo^2^)+(0.0644P)^2^+0.5837P] where P=(Fo^2^+2Fc^2^)/3'
_refine_ls_weighting_scheme calc
_refine_ls_wR_factor_gt 0.1330
_refine_ls_wR_factor_ref 0.1479
_reflns_number_gt 1669
_reflns_number_total 2166
_reflns_threshold_expression >2sigma(I)
_cod_data_source_file ol7b02881_si_004.cif
_cod_data_source_block 161201_wcf10144_4
_cod_depositor_comments 'Adding full bibliography for 1547735--1547738.cif.'
_cod_original_cell_volume 2370.2(5)
_cod_database_code 1547737
_chemical_oxdiff_formula 'c10 h10 n2 o8'
_reflns_odcompleteness_completeness 99.61
_reflns_odcompleteness_iscentric 1
_reflns_odcompleteness_theta 26.32
_olex2_refinement_description
;
1. Fixed Uiso
 At 1.2 times of:
  All C(H) groups, All C(H,H) groups, All N(H) groups
 At 1.5 times of:
  All C(H,H,H) groups
2.a Ternary CH refined with riding coordinates:
 C7(H7), C11(H11)
2.b Secondary CH2 refined with riding coordinates:
 C10(H10A,H10B), C16(H16A,H16B), C25(H25A,H25B)
2.c Aromatic/amide H refined with riding coordinates:
 N1(H1), C1(H1A), C2(H2), C3(H3), C4(H4), C5(H5), C19(H19), C20(H20), C21(H21),
  C22(H22), C23(H23)
2.d Idealised Me refined as rotating group:
 C14(H14A,H14B,H14C), C17(H17A,H17B,H17C), C26(H26A,H26B,H26C), C27(H27A,H27B,
 H27C)
;

loop_
_space_group_symop_id
_space_group_symop_operation_xyz
1 'x, y, z'
2 'x, -y, z+1/2'
3 'x+1/2, y+1/2, z'
4 'x+1/2, -y+1/2, z+1/2'

loop_
_atom_site_label
_atom_site_type_symbol
_atom_site_fract_x
_atom_site_fract_y
_atom_site_fract_z
_atom_site_U_iso_or_equiv
_atom_site_adp_type
_atom_site_occupancy
_atom_site_calc_flag
_atom_site_refinement_flags_posn
O1 O 0.4435(4) -0.2144(4) 0.0775(2) 0.0917(15) Uani 1 d .
O2 O 0.3276(3) -0.3602(4) 0.0241(2) 0.0609(10) Uani 1 d .
O3 O -0.0220(3) -0.1489(4) -0.07141(18) 0.0609(10) Uani 1 d .
O4 O -0.0063(3) -0.0023(4) -0.15501(18) 0.0590(10) Uani 1 d .
N1 N 0.3143(3) 0.0921(4) -0.06364(19) 0.0422(9) Uani 1 d .
H1 H 0.3413 0.1726 -0.0665 0.051 Uiso 1 calc R
C1 C 0.5676(4) 0.0688(7) -0.1435(3) 0.0626(15) Uani 1 d .
H1A H 0.6147 0.0747 -0.1033 0.075 Uiso 1 calc R
C2 C 0.5919(5) 0.1415(7) -0.1982(3) 0.0771(19) Uani 1 d .
H2 H 0.6551 0.1954 -0.1943 0.093 Uiso 1 calc R
C3 C 0.5262(5) 0.1368(8) -0.2578(3) 0.0802(19) Uani 1 d .
H3 H 0.5436 0.1868 -0.2946 0.096 Uiso 1 calc R
C4 C 0.4337(6) 0.0571(9) -0.2627(3) 0.089(2) Uani 1 d .
H4 H 0.3869 0.0543 -0.3031 0.106 Uiso 1 calc R
C5 C 0.4083(5) -0.0202(7) -0.2081(3) 0.0714(18) Uani 1 d .
H5 H 0.3465 -0.0766 -0.2129 0.086 Uiso 1 calc R
C6 C 0.4748(4) -0.0133(5) -0.1464(3) 0.0488(12) Uani 1 d .
C7 C 0.4478(4) -0.0874(5) -0.0855(2) 0.0468(11) Uani 1 d .
H7 H 0.5152 -0.1297 -0.0630 0.056 Uiso 1 calc R
C8 C 0.3880(3) -0.0095(5) -0.0313(2) 0.0404(10) Uani 1 d .
C9 C 0.3218(4) -0.1425(5) -0.0219(2) 0.0409(10) Uani 1 d .
C10 C 0.3530(4) -0.1933(5) -0.0905(2) 0.0462(11) Uani 1 d .
H10A H 0.2960 -0.1776 -0.1280 0.055 Uiso 1 calc R
H10B H 0.3782 -0.2872 -0.0897 0.055 Uiso 1 calc R
C11 C 0.1980(4) -0.1253(5) -0.0164(2) 0.0416(10) Uani 1 d .
H11 H 0.1635 -0.2151 -0.0245 0.050 Uiso 1 calc R
C12 C 0.1464(3) -0.0314(5) -0.0713(2) 0.0381(10) Uani 1 d .
C13 C 0.2064(4) 0.0758(5) -0.0903(2) 0.0406(10) Uani 1 d .
C14 C 0.4617(4) 0.0601(6) 0.0251(3) 0.0523(13) Uani 1 d .
H14A H 0.4199 0.0798 0.0616 0.078 Uiso 1 calc GR
H14B H 0.4897 0.1436 0.0087 0.078 Uiso 1 calc GR
H14C H 0.5223 0.0010 0.0407 0.078 Uiso 1 calc GR
C15 C 0.3741(4) -0.2379(5) 0.0326(3) 0.0473(12) Uani 1 d .
C16 C 0.3695(5) -0.4671(6) 0.0705(4) 0.0739(18) Uani 1 d .
H16A H 0.3695 -0.4364 0.1166 0.089 Uiso 1 calc R
H16B H 0.4447 -0.4899 0.0637 0.089 Uiso 1 calc R
C17 C 0.2984(6) -0.5870(7) 0.0580(4) 0.092(2) Uani 1 d .
H17A H 0.3311 -0.6629 0.0834 0.139 Uiso 1 calc GR
H17B H 0.2904 -0.6088 0.0108 0.139 Uiso 1 calc GR
H17C H 0.2271 -0.5679 0.0715 0.139 Uiso 1 calc GR
C18 C 0.1777(4) -0.0808(5) 0.0539(2) 0.0424(11) Uani 1 d .
C19 C 0.1504(4) -0.1770(6) 0.1004(2) 0.0537(12) Uani 1 d .
H19 H 0.1453 -0.2685 0.0881 0.064 Uiso 1 calc R
C20 C 0.1307(5) -0.1384(7) 0.1651(3) 0.0648(16) Uani 1 d .
H20 H 0.1113 -0.2037 0.1953 0.078 Uiso 1 calc R
C21 C 0.1399(5) -0.0051(7) 0.1838(3) 0.0645(16) Uani 1 d .
H21 H 0.1270 0.0209 0.2270 0.077 Uiso 1 calc R
C22 C 0.1681(4) 0.0904(6) 0.1392(3) 0.0608(14) Uani 1 d .
H22 H 0.1756 0.1812 0.1524 0.073 Uiso 1 calc R
C23 C 0.1857(4) 0.0533(6) 0.0746(3) 0.0532(13) Uani 1 d .
H23 H 0.2032 0.1200 0.0446 0.064 Uiso 1 calc R
C24 C 0.0335(4) -0.0660(5) -0.0975(2) 0.0444(11) Uani 1 d .
C25 C -0.1166(4) -0.0392(7) -0.1834(3) 0.0698(17) Uani 1 d .
H25A H -0.1688 -0.0172 -0.1521 0.084 Uiso 1 calc R
H25B H -0.1207 -0.1364 -0.1926 0.084 Uiso 1 calc R
C26 C -0.1431(6) 0.0385(11) -0.2466(3) 0.107(3) Uani 1 d .
H26A H -0.1334 0.1342 -0.2375 0.161 Uiso 1 calc GR
H26B H -0.2184 0.0213 -0.2649 0.161 Uiso 1 calc GR
H26C H -0.0948 0.0105 -0.2786 0.161 Uiso 1 calc GR
C27 C 0.1662(4) 0.1873(6) -0.1374(3) 0.0521(12) Uani 1 d .
H27A H 0.1850 0.1671 -0.1817 0.078 Uiso 1 calc GR
H27B H 0.2001 0.2718 -0.1219 0.078 Uiso 1 calc GR
H27C H 0.0874 0.1951 -0.1392 0.078 Uiso 1 calc GR

loop_
_atom_site_aniso_label
_atom_site_aniso_U_11
_atom_site_aniso_U_22
_atom_site_aniso_U_33
_atom_site_aniso_U_23
_atom_site_aniso_U_13
_atom_site_aniso_U_12
O1 0.102(3) 0.065(3) 0.093(3) 0.012(2) -0.050(3) -0.007(3)
O2 0.059(2) 0.047(2) 0.072(2) 0.0117(18) -0.0089(17) -0.0044(19)
O3 0.0392(19) 0.068(2) 0.074(3) 0.0088(19) 0.0027(17) -0.0134(18)
O4 0.0378(19) 0.077(2) 0.059(2) 0.0085(19) -0.0058(16) -0.0056(18)
N1 0.031(2) 0.036(2) 0.059(2) 0.0020(17) 0.0016(18) -0.0021(16)
C1 0.045(3) 0.086(4) 0.056(3) -0.012(3) 0.003(2) -0.011(3)
C2 0.064(4) 0.100(5) 0.069(4) -0.004(3) 0.015(3) -0.033(4)
C3 0.074(4) 0.103(5) 0.066(4) 0.014(3) 0.019(3) -0.026(4)
C4 0.067(4) 0.139(6) 0.057(4) 0.020(4) -0.003(3) -0.033(4)
C5 0.049(3) 0.108(5) 0.056(4) 0.007(3) 0.001(3) -0.031(3)
C6 0.033(3) 0.063(3) 0.051(3) -0.004(2) 0.006(2) 0.010(2)
C7 0.033(2) 0.051(3) 0.056(3) -0.002(2) 0.002(2) 0.003(2)
C8 0.031(2) 0.038(2) 0.052(3) -0.005(2) 0.004(2) -0.002(2)
C9 0.040(2) 0.042(2) 0.041(2) -0.004(2) 0.0030(19) 0.002(2)
C10 0.042(3) 0.038(3) 0.057(3) -0.008(2) 0.002(2) 0.002(2)
C11 0.034(2) 0.041(3) 0.048(3) 0.000(2) 0.0003(19) -0.002(2)
C12 0.029(2) 0.039(2) 0.047(3) 0.000(2) 0.0069(19) 0.0045(19)
C13 0.038(2) 0.038(2) 0.046(3) -0.006(2) 0.006(2) 0.005(2)
C14 0.041(3) 0.057(3) 0.059(3) -0.008(3) 0.004(2) -0.002(2)
C15 0.044(3) 0.042(3) 0.055(3) -0.001(2) 0.001(2) 0.007(2)
C16 0.072(4) 0.052(3) 0.095(5) 0.026(3) -0.003(3) 0.007(3)
C17 0.090(5) 0.055(4) 0.132(7) 0.032(4) 0.010(4) -0.001(4)
C18 0.031(2) 0.048(3) 0.047(3) 0.002(2) 0.0020(19) -0.002(2)
C19 0.051(3) 0.052(3) 0.056(3) -0.002(2) 0.003(2) -0.008(3)
C20 0.054(3) 0.084(5) 0.057(4) 0.012(3) 0.009(3) -0.002(3)
C21 0.049(3) 0.090(5) 0.055(3) -0.012(3) 0.008(2) 0.002(3)
C22 0.057(3) 0.061(3) 0.066(4) -0.009(3) 0.014(3) 0.001(3)
C23 0.046(3) 0.054(3) 0.062(3) -0.004(2) 0.015(2) 0.000(2)
C24 0.034(2) 0.053(3) 0.045(3) 0.000(2) 0.001(2) -0.001(2)
C25 0.034(3) 0.096(5) 0.074(4) -0.011(3) -0.014(3) -0.001(3)
C26 0.059(4) 0.197(9) 0.062(4) 0.015(5) -0.007(3) 0.002(5)
C27 0.040(2) 0.052(3) 0.064(3) 0.009(2) 0.006(2) 0.001(2)

loop_
_atom_type_symbol
_atom_type_description
_atom_type_scat_dispersion_real
_atom_type_scat_dispersion_imag
_atom_type_scat_source
C C 0.0033 0.0016 'International Tables Vol C Tables 4.2.6.8 and 6.1.1.4'
H H 0.0000 0.0000 'International Tables Vol C Tables 4.2.6.8 and 6.1.1.4'
N N 0.0061 0.0033 'International Tables Vol C Tables 4.2.6.8 and 6.1.1.4'
O O 0.0106 0.0060 'International Tables Vol C Tables 4.2.6.8 and 6.1.1.4'

loop_
_geom_angle_atom_site_label_1
_geom_angle_atom_site_label_2
_geom_angle_atom_site_label_3
_geom_angle
C15 O2 C16 117.4(4)
C24 O4 C25 116.2(4)
C8 N1 H1 116.1
C13 N1 H1 116.1
C13 N1 C8 127.7(4)
C2 C1 H1A 119.1
C2 C1 C6 121.7(5)
C6 C1 H1A 119.1
C1 C2 H2 119.2
C3 C2 C1 121.5(6)
C3 C2 H2 119.2
C2 C3 H3 120.7
C2 C3 C4 118.6(6)
C4 C3 H3 120.7
C3 C4 H4 119.5
C3 C4 C5 121.0(6)
C5 C4 H4 119.5
C4 C5 H5 119.8
C6 C5 C4 120.3(5)
C6 C5 H5 119.8
C1 C6 C5 116.8(5)
C1 C6 C7 120.8(5)
C5 C6 C7 122.4(5)
C6 C7 H7 108.9
C6 C7 C8 119.6(4)
C6 C7 C10 120.9(4)
C8 C7 H7 108.9
C10 C7 H7 108.9
C10 C7 C8 87.9(3)
N1 C8 C7 110.1(4)
N1 C8 C9 109.2(3)
N1 C8 C14 107.6(4)
C9 C8 C7 88.2(3)
C14 C8 C7 116.5(4)
C14 C8 C9 123.8(4)
C10 C9 C8 88.5(3)
C11 C9 C8 116.5(4)
C11 C9 C10 116.7(4)
C15 C9 C8 115.1(4)
C15 C9 C10 108.1(4)
C15 C9 C11 110.3(4)
C7 C10 H10A 113.7
C7 C10 H10B 113.7
C9 C10 C7 89.5(4)
C9 C10 H10A 113.7
C9 C10 H10B 113.7
H10A C10 H10B 111.0
C9 C11 H11 107.2
C12 C11 C9 110.0(4)
C12 C11 H11 107.2
C12 C11 C18 113.3(4)
C18 C11 C9 111.7(4)
C18 C11 H11 107.2
C13 C12 C11 118.9(4)
C13 C12 C24 126.7(4)
C24 C12 C11 114.3(4)
N1 C13 C27 112.9(4)
C12 C13 N1 120.4(4)
C12 C13 C27 126.7(4)
C8 C14 H14A 109.5
C8 C14 H14B 109.5
C8 C14 H14C 109.5
H14A C14 H14B 109.5
H14A C14 H14C 109.5
H14B C14 H14C 109.5
O1 C15 O2 121.9(5)
O1 C15 C9 128.8(5)
O2 C15 C9 109.2(4)
O2 C16 H16A 110.0
O2 C16 H16B 110.0
O2 C16 C17 108.5(5)
H16A C16 H16B 108.4
C17 C16 H16A 110.0
C17 C16 H16B 110.0
C16 C17 H17A 109.5
C16 C17 H17B 109.5
C16 C17 H17C 109.5
H17A C17 H17B 109.5
H17A C17 H17C 109.5
H17B C17 H17C 109.5
C19 C18 C11 120.1(4)
C23 C18 C11 122.5(4)
C23 C18 C19 117.4(4)
C18 C19 H19 119.4
C18 C19 C20 121.1(5)
C20 C19 H19 119.4
C19 C20 H20 120.1
C21 C20 C19 119.8(5)
C21 C20 H20 120.1
C20 C21 H21 120.1
C20 C21 C22 119.8(5)
C22 C21 H21 120.1
C21 C22 H22 119.7
C21 C22 C23 120.6(5)
C23 C22 H22 119.7
C18 C23 C22 121.2(5)
C18 C23 H23 119.4
C22 C23 H23 119.4
O3 C24 O4 121.0(4)
O3 C24 C12 123.8(4)
O4 C24 C12 115.2(4)
O4 C25 H25A 110.2
O4 C25 H25B 110.2
O4 C25 C26 107.6(5)
H25A C25 H25B 108.5
C26 C25 H25A 110.2
C26 C25 H25B 110.2
C25 C26 H26A 109.5
C25 C26 H26B 109.5
C25 C26 H26C 109.5
H26A C26 H26B 109.5
H26A C26 H26C 109.5
H26B C26 H26C 109.5
C13 C27 H27A 109.5
C13 C27 H27B 109.5
C13 C27 H27C 109.5
H27A C27 H27B 109.5
H27A C27 H27C 109.5
H27B C27 H27C 109.5

loop_
_geom_bond_atom_site_label_1
_geom_bond_atom_site_label_2
_geom_bond_distance
O1 C15 1.178(6)
O2 C15 1.328(6)
O2 C16 1.449(7)
O3 C24 1.215(6)
O4 C24 1.345(6)
O4 C25 1.441(6)
N1 H1 0.8600
N1 C8 1.440(6)
N1 C13 1.366(6)
C1 H1A 0.9300
C1 C2 1.366(9)
C1 C6 1.384(7)
C2 H2 0.9300
C2 C3 1.352(9)
C3 H3 0.9300
C3 C4 1.366(9)
C4 H4 0.9300
C4 C5 1.394(9)
C5 H5 0.9300
C5 C6 1.391(8)
C6 C7 1.489(7)
C7 H7 0.9800
C7 C8 1.575(6)
C7 C10 1.548(7)
C8 C9 1.557(6)
C8 C14 1.515(7)
C9 C10 1.548(6)
C9 C11 1.536(6)
C9 C15 1.515(7)
C10 H10A 0.9700
C10 H10B 0.9700
C11 H11 0.9800
C11 C12 1.508(6)
C11 C18 1.521(7)
C12 C13 1.362(6)
C12 C24 1.452(6)
C13 C27 1.486(7)
C14 H14A 0.9600
C14 H14B 0.9600
C14 H14C 0.9600
C16 H16A 0.9700
C16 H16B 0.9700
C16 C17 1.463(9)
C17 H17A 0.9600
C17 H17B 0.9600
C17 H17C 0.9600
C18 C19 1.392(7)
C18 C23 1.377(7)
C19 H19 0.9300
C19 C20 1.395(7)
C20 H20 0.9300
C20 C21 1.360(9)
C21 H21 0.9300
C21 C22 1.366(8)
C22 H22 0.9300
C22 C23 1.383(8)
C23 H23 0.9300
C25 H25A 0.9700
C25 H25B 0.9700
C25 C26 1.476(9)
C26 H26A 0.9600
C26 H26B 0.9600
C26 H26C 0.9600
C27 H27A 0.9600
C27 H27B 0.9600
C27 H27C 0.9600

loop_
_geom_torsion_atom_site_label_1
_geom_torsion_atom_site_label_2
_geom_torsion_atom_site_label_3
_geom_torsion_atom_site_label_4
_geom_torsion
N1 C8 C9 C10 92.5(4)
N1 C8 C9 C11 -26.7(5)
N1 C8 C9 C15 -158.2(4)
C1 C2 C3 C4 0.0(12)
C1 C6 C7 C8 80.9(6)
C1 C6 C7 C10 -172.2(5)
C2 C1 C6 C5 1.0(9)
C2 C1 C6 C7 -177.6(5)
C2 C3 C4 C5 -1.3(12)
C3 C4 C5 C6 2.5(12)
C4 C5 C6 C1 -2.3(9)
C4 C5 C6 C7 176.4(6)
C5 C6 C7 C8 -97.7(6)
C5 C6 C7 C10 9.2(7)
C6 C1 C2 C3 0.1(11)
C6 C7 C8 N1 33.1(6)
C6 C7 C8 C9 142.9(4)
C6 C7 C8 C14 -89.8(5)
C6 C7 C10 C9 -141.9(4)
C7 C8 C9 C10 -18.1(3)
C7 C8 C9 C11 -137.4(4)
C7 C8 C9 C15 91.2(4)
C8 N1 C13 C12 20.0(7)
C8 N1 C13 C27 -162.3(4)
C8 C7 C10 C9 -18.2(4)
C8 C9 C10 C7 18.4(4)
C8 C9 C11 C12 47.0(5)
C8 C9 C11 C18 -79.7(5)
C8 C9 C15 O1 17.8(7)
C8 C9 C15 O2 -163.6(4)
C9 C11 C12 C13 -35.8(5)
C9 C11 C12 C24 145.4(4)
C9 C11 C18 C19 -97.5(5)
C9 C11 C18 C23 82.2(5)
C10 C7 C8 N1 -91.7(4)
C10 C7 C8 C9 18.1(3)
C10 C7 C8 C14 145.5(4)
C10 C9 C11 C12 -55.7(5)
C10 C9 C11 C18 177.6(4)
C10 C9 C15 O1 114.8(6)
C10 C9 C15 O2 -66.5(5)
C11 C9 C10 C7 137.5(4)
C11 C9 C15 O1 -116.5(6)
C11 C9 C15 O2 62.1(5)
C11 C12 C13 N1 4.7(6)
C11 C12 C13 C27 -172.7(5)
C11 C12 C24 O3 11.1(6)
C11 C12 C24 O4 -166.9(4)
C11 C18 C19 C20 -179.5(4)
C11 C18 C23 C22 -179.2(5)
C12 C11 C18 C19 137.6(5)
C12 C11 C18 C23 -42.7(6)
C13 N1 C8 C7 87.7(5)
C13 N1 C8 C9 -7.6(6)
C13 N1 C8 C14 -144.4(4)
C13 C12 C24 O3 -167.6(5)
C13 C12 C24 O4 14.4(7)
C14 C8 C9 C10 -139.2(4)
C14 C8 C9 C11 101.5(5)
C14 C8 C9 C15 -29.9(6)
C15 O2 C16 C17 172.8(5)
C15 C9 C10 C7 -97.6(4)
C15 C9 C11 C12 -179.4(4)
C15 C9 C11 C18 53.9(5)
C16 O2 C15 O1 -3.1(8)
C16 O2 C15 C9 178.1(4)
C18 C11 C12 C13 90.0(5)
C18 C11 C12 C24 -88.8(5)
C18 C19 C20 C21 -1.1(8)
C19 C18 C23 C22 0.5(8)
C19 C20 C21 C22 0.2(9)
C20 C21 C22 C23 1.1(9)
C21 C22 C23 C18 -1.5(9)
C23 C18 C19 C20 0.7(7)
C24 O4 C25 C26 -178.5(5)
C24 C12 C13 N1 -176.7(4)
C24 C12 C13 C27 6.0(7)
C25 O4 C24 O3 -0.5(7)
C25 O4 C24 C12 177.5(4)
